data_4032406
loop_
_publ_author_name
'Das, Debapratim'
'Poddar, Puja'
'Maity, Saurabh'
'Samanta, Rajarshi'

_publ_section_title
;
 Rhodium(III)-Catalyzed C6-Selective Arylation of 2-Pyridones and Related
 Heterocycles Using Quinone Diazides: Syntheses of Heteroarylated Phenols.
;
_journal_issue 7
_journal_name_full 'The Journal of organic chemistry'
_journal_page_first 3612
_journal_page_last 3621
_journal_paper_doi 10.1021/acs.joc.7b00135
_journal_volume 82
_journal_year 2017
_chemical_formula_moiety 'C22 H17 N3 O5 S2'
_chemical_formula_sum 'C22 H17 N3 O5 S2'
_chemical_formula_weight 467.51
_chemical_name_systematic
;
 ?
;
_space_group_IT_number 14
_symmetry_cell_setting monoclinic
_symmetry_space_group_name_Hall '-P 2yab'
_symmetry_space_group_name_H-M 'P 1 21/a 1'
_atom_sites_solution_hydrogens geom
_atom_sites_solution_primary direct
_atom_sites_solution_secondary difmap
_audit_creation_method SHELXL-97
_cell_angle_alpha 90.00
_cell_angle_beta 101.196(2)
_cell_angle_gamma 90.00
_cell_formula_units_Z 4
_cell_length_a 9.1195(6)
_cell_length_b 27.0857(19)
_cell_length_c 8.3832(6)
_cell_measurement_reflns_used 3216
_cell_measurement_temperature 100(2)
_cell_measurement_theta_max 28.7
_cell_measurement_theta_min 1.5
_cell_volume 2031.3(2)
_computing_cell_refinement 'Bruker SMART'
_computing_data_collection 'Bruker SMART APEX'
_computing_data_reduction 'Bruker SAINT PLUS'
_computing_molecular_graphics 'Ortep-3 for Windows (Farrugia, 1997)'
_computing_publication_material 'WinGX publication routines (Farrugia, 1999)'
_computing_structure_refinement 'SHELXL-97 (Sheldrick, 1997)'
_computing_structure_solution 'SIR97(Altomare, et. al. 1999)'
_diffrn_ambient_temperature 100(2)
_diffrn_measured_fraction_theta_full 1.52
_diffrn_measured_fraction_theta_max 1.52
_diffrn_measurement_device_type 'CCD area detector'
_diffrn_measurement_method 'phi and omega scans'
_diffrn_radiation_monochromator graphite
_diffrn_radiation_source 'fine-focus sealed tube'
_diffrn_radiation_type MoK\a
_diffrn_radiation_wavelength 0.71073
_diffrn_reflns_av_R_equivalents 0.0546
_diffrn_reflns_av_sigmaI/netI 0.0407
_diffrn_reflns_limit_h_max 10
_diffrn_reflns_limit_h_min -10
_diffrn_reflns_limit_k_max 33
_diffrn_reflns_limit_k_min -31
_diffrn_reflns_limit_l_max 11
_diffrn_reflns_limit_l_min -11
_diffrn_reflns_number 24462
_diffrn_reflns_theta_full 28.68
_diffrn_reflns_theta_max 28.68
_diffrn_reflns_theta_min 1.50
_exptl_absorpt_coefficient_mu 0.305
_exptl_absorpt_correction_T_max 0.970
_exptl_absorpt_correction_T_min 0.941
_exptl_absorpt_correction_type empirical
_exptl_absorpt_process_details SADABS
_exptl_crystal_colour white
_exptl_crystal_density_diffrn 1.529
_exptl_crystal_density_method 'not measured'
_exptl_crystal_description block
_exptl_crystal_F_000 968
_exptl_crystal_size_max 0.20
_exptl_crystal_size_mid 0.20
_exptl_crystal_size_min 0.10
_refine_diff_density_max 0.440
_refine_diff_density_min -0.415
_refine_diff_density_rms 0.063
_refine_ls_extinction_method none
_refine_ls_goodness_of_fit_ref 1.046
_refine_ls_hydrogen_treatment mixed
_refine_ls_matrix_type full
_refine_ls_number_parameters 289
_refine_ls_number_reflns 4121
_refine_ls_number_restraints 0
_refine_ls_restrained_S_all 1.046
_refine_ls_R_factor_all 0.0574
_refine_ls_R_factor_gt 0.0415
_refine_ls_shift/su_max 0.006
_refine_ls_shift/su_mean 0.001
_refine_ls_structure_factor_coef Fsqd
_refine_ls_weighting_details 'calc w=1/[\s^2^(Fo^2^)+(0.0597P)^2^+0.7684P] where P=(Fo^2^+2Fc^2^)/3'
_refine_ls_weighting_scheme calc
_refine_ls_wR_factor_gt 0.1037
_refine_ls_wR_factor_ref 0.1125
_reflns_number_gt 3216
_reflns_number_total 4121
_reflns_threshold_expression >2sigma(I)
_cod_data_source_file jo7b00135_si_002.cif
_cod_data_source_block dd528
_cod_depositor_comments
;
The following automatic conversions were performed:

'_symmetry_cell_setting' value 'Monoclinic' changed to 'monoclinic'
according to
/home/data/users/saulius/crontab/automatic-downloads/rss-feeds/ACS/lib/dictionaries/cif_core.dic
dictionary named 'cif_core.dic' version 2.4.2 from 2011-04-26.

Automatic conversion script
Id: cif_fix_values 4973 2017-02-22 13:04:09Z antanas 

 Adding full bibliography for 4032406.cif.
;
_cod_original_sg_symbol_H-M p21/a
_cod_database_code 4032406

loop_
_symmetry_equiv_pos_as_xyz
'x, y, z'
'-x+1/2, y+1/2, -z'
'-x, -y, -z'
'x-1/2, -y-1/2, z'

loop_
_atom_site_label
_atom_site_type_symbol
_atom_site_fract_x
_atom_site_fract_y
_atom_site_fract_z
_atom_site_U_iso_or_equiv
_atom_site_adp_type
_atom_site_occupancy
_atom_site_symmetry_multiplicity
_atom_site_calc_flag
_atom_site_refinement_flags
S2 S 1.03198(7) 0.09596(2) 0.79993(6) 0.02220(16) Uani 1 1 d .
S1 S 0.72064(7) 0.10890(2) 0.89748(5) 0.02126(16) Uani 1 1 d .
O4 O 0.59574(19) 0.14541(6) 0.86273(17) 0.0277(4) Uani 1 1 d .
O2 O 1.01027(18) 0.04817(6) 0.86029(16) 0.0265(4) Uani 1 1 d .
O5 O 0.62298(18) 0.13782(5) 0.51853(16) 0.0256(4) Uani 1 1 d .
O1 O 1.15778(19) 0.12730(6) 0.87729(17) 0.0294(4) Uani 1 1 d .
O3 O 0.8104(2) 0.10485(6) 1.04711(16) 0.0299(4) Uani 1 1 d .
N1 N 0.7034(2) 0.21840(6) 0.49295(18) 0.0209(4) Uani 1 1 d .
N2 N 0.8508(2) 0.12404(6) 0.78268(19) 0.0211(4) Uani 1 1 d .
N3 N 0.5339(2) 0.27288(7) 0.3386(2) 0.0275(5) Uani 1 1 d .
C17 C 0.6407(3) 0.05063(8) 0.8376(2) 0.0216(5) Uani 1 1 d .
C9 C 0.8316(3) 0.17108(8) 0.7068(2) 0.0204(5) Uani 1 1 d .
C8 C 0.9192(3) 0.21101(8) 0.7633(2) 0.0233(5) Uani 1 1 d .
H8 H 0.9924 0.2076 0.8569 0.028 Uiso 1 1 calc R
C5 C 0.5859(3) 0.22660(8) 0.3554(2) 0.0227(5) Uani 1 1 d .
C7 C 0.9013(3) 0.25616(8) 0.6845(2) 0.0251(5) Uani 1 1 d .
H7 H 0.9601 0.2834 0.7224 0.030 Uiso 1 1 calc R
C16 C 1.0518(3) 0.09140(8) 0.6119(2) 0.0218(5) Uani 1 1 d .
C15 C 1.1820(3) 0.11365(8) 0.5669(3) 0.0301(6) Uani 1 1 d .
H15 H 1.2496 0.1319 0.6415 0.036 Uiso 1 1 calc R
C10 C 0.7119(3) 0.17238(8) 0.5677(2) 0.0197(5) Uani 1 1 d .
C18 C 0.6895(3) 0.00908(8) 0.9244(2) 0.0241(5) Uani 1 1 d .
H18 H 0.7705 0.0104 1.0108 0.029 Uiso 1 1 calc R
C2 C 0.4231(3) 0.20119(9) 0.1251(2) 0.0305(6) Uani 1 1 d .
H2 H 0.3838 0.1769 0.0505 0.037 Uiso 1 1 calc R
C6 C 0.7960(3) 0.25825(8) 0.5527(2) 0.0246(5) Uani 1 1 d .
H6 H 0.7823 0.2879 0.4959 0.030 Uiso 1 1 calc R
C22 C 0.5210(3) 0.04826(9) 0.7094(3) 0.0319(6) Uani 1 1 d .
H22 H 0.4895 0.0765 0.6494 0.038 Uiso 1 1 calc R
C1 C 0.5388(3) 0.18939(9) 0.2515(2) 0.0262(5) Uani 1 1 d .
H1 H 0.5811 0.1581 0.2640 0.031 Uiso 1 1 calc R
C3 C 0.3639(3) 0.24895(9) 0.1071(3) 0.0320(6) Uani 1 1 d .
H3 H 0.2841 0.2565 0.0234 0.038 Uiso 1 1 calc R
C21 C 0.4466(3) 0.00349(10) 0.6692(3) 0.0380(7) Uani 1 1 d .
H21 H 0.3647 0.0022 0.5837 0.046 Uiso 1 1 calc R
C19 C 0.6147(3) -0.03563(9) 0.8804(3) 0.0292(5) Uani 1 1 d .
H19 H 0.6479 -0.0642 0.9380 0.035 Uiso 1 1 calc R
C4 C 0.4251(3) 0.28364(9) 0.2138(3) 0.0313(6) Uani 1 1 d .
H4 H 0.3905 0.3160 0.1999 0.038 Uiso 1 1 calc R
C11 C 0.9385(3) 0.06383(10) 0.5146(3) 0.0325(6) Uani 1 1 d .
H11 H 0.8571 0.0508 0.5520 0.039 Uiso 1 1 calc R
C13 C 1.0902(3) 0.08005(10) 0.3220(3) 0.0361(6) Uani 1 1 d .
H13 H 1.1010 0.0750 0.2152 0.043 Uiso 1 1 calc R
C12 C 0.9590(3) 0.05851(11) 0.3684(3) 0.0393(7) Uani 1 1 d .
H12 H 0.8903 0.0410 0.2928 0.047 Uiso 1 1 calc R
C20 C 0.4933(3) -0.03828(9) 0.7542(3) 0.0337(6) Uani 1 1 d .
H20 H 0.4441 -0.0681 0.7275 0.040 Uiso 1 1 calc R
C14 C 1.2014(3) 0.10742(9) 0.4199(3) 0.0366(6) Uani 1 1 d .
H14 H 1.2831 0.1202 0.3825 0.044 Uiso 1 1 calc R

loop_
_atom_site_aniso_label
_atom_site_aniso_U_11
_atom_site_aniso_U_22
_atom_site_aniso_U_33
_atom_site_aniso_U_23
_atom_site_aniso_U_13
_atom_site_aniso_U_12
S2 0.0254(4) 0.0244(3) 0.0154(2) 0.00049(19) 0.0005(2) 0.0016(2)
S1 0.0317(4) 0.0192(3) 0.0130(2) -0.00040(18) 0.0047(2) 0.0004(2)
O4 0.0419(11) 0.0232(9) 0.0206(7) 0.0037(6) 0.0121(7) 0.0064(8)
O2 0.0356(10) 0.0252(9) 0.0177(7) 0.0048(6) 0.0024(7) 0.0051(7)
O5 0.0397(10) 0.0187(8) 0.0165(6) 0.0021(6) 0.0006(7) -0.0049(7)
O1 0.0321(10) 0.0328(10) 0.0202(7) -0.0028(6) -0.0026(7) -0.0011(8)
O3 0.0510(12) 0.0264(9) 0.0109(6) -0.0010(6) 0.0027(7) -0.0028(8)
N1 0.0321(12) 0.0172(10) 0.0136(7) 0.0011(6) 0.0051(7) -0.0010(8)
N2 0.0296(12) 0.0191(9) 0.0144(7) 0.0023(7) 0.0036(7) 0.0019(8)
N3 0.0424(13) 0.0221(10) 0.0199(8) 0.0055(7) 0.0104(8) 0.0037(9)
C17 0.0289(13) 0.0199(11) 0.0166(9) -0.0010(8) 0.0060(9) -0.0017(10)
C9 0.0286(13) 0.0185(11) 0.0150(8) -0.0002(8) 0.0061(8) 0.0005(10)
C8 0.0311(14) 0.0238(12) 0.0151(9) -0.0031(8) 0.0050(9) -0.0010(10)
C5 0.0316(14) 0.0230(12) 0.0151(9) 0.0030(8) 0.0086(9) -0.0009(10)
C7 0.0369(15) 0.0201(12) 0.0196(9) -0.0032(8) 0.0091(9) -0.0048(10)
C16 0.0268(13) 0.0214(12) 0.0173(9) 0.0019(8) 0.0045(9) 0.0071(10)
C15 0.0404(16) 0.0233(13) 0.0282(11) -0.0012(9) 0.0104(11) -0.0021(11)
C10 0.0290(13) 0.0164(11) 0.0147(8) 0.0005(8) 0.0067(8) 0.0002(10)
C18 0.0301(14) 0.0237(12) 0.0189(9) 0.0010(8) 0.0056(9) 0.0031(10)
C2 0.0390(16) 0.0360(14) 0.0165(9) 0.0010(9) 0.0052(10) -0.0073(12)
C6 0.0387(15) 0.0172(11) 0.0200(9) 0.0005(8) 0.0109(9) -0.0011(10)
C22 0.0414(16) 0.0294(14) 0.0226(10) 0.0062(9) 0.0009(10) -0.0077(12)
C1 0.0372(15) 0.0231(12) 0.0186(9) 0.0028(8) 0.0062(9) 0.0004(11)
C3 0.0336(15) 0.0456(16) 0.0173(9) 0.0121(10) 0.0063(9) 0.0023(12)
C21 0.0507(18) 0.0373(15) 0.0219(10) 0.0009(10) -0.0030(11) -0.0181(13)
C19 0.0361(15) 0.0212(12) 0.0327(11) 0.0036(9) 0.0126(11) 0.0030(11)
C4 0.0408(16) 0.0315(14) 0.0235(10) 0.0124(9) 0.0113(10) 0.0093(12)
C11 0.0288(14) 0.0485(16) 0.0204(10) -0.0047(10) 0.0053(10) -0.0047(12)
C13 0.0460(17) 0.0443(16) 0.0192(10) 0.0050(10) 0.0094(10) 0.0184(13)
C12 0.0361(16) 0.0599(18) 0.0198(10) -0.0081(11) 0.0003(10) 0.0061(14)
C20 0.0455(17) 0.0230(13) 0.0345(12) -0.0053(10) 0.0127(11) -0.0103(12)
C14 0.0508(18) 0.0309(14) 0.0331(12) 0.0027(10) 0.0205(12) 0.0019(13)

loop_
_atom_type_symbol
_atom_type_description
_atom_type_scat_dispersion_real
_atom_type_scat_dispersion_imag
_atom_type_scat_source
C C 0.0033 0.0016 'International Tables Vol C Tables 4.2.6.8 and 6.1.1.4'
H H 0.0000 0.0000 'International Tables Vol C Tables 4.2.6.8 and 6.1.1.4'
N N 0.0061 0.0033 'International Tables Vol C Tables 4.2.6.8 and 6.1.1.4'
O O 0.0106 0.0060 'International Tables Vol C Tables 4.2.6.8 and 6.1.1.4'
S S 0.1246 0.1234 'International Tables Vol C Tables 4.2.6.8 and 6.1.1.4'

loop_
_geom_angle_atom_site_label_1
_geom_angle_atom_site_label_2
_geom_angle_atom_site_label_3
_geom_angle
O2 S2 O1 121.33(9)
O2 S2 C16 109.03(10)
O1 S2 C16 104.30(11)
O2 S2 N2 103.00(9)
O1 S2 N2 114.62(9)
C16 S2 N2 103.15(10)
O3 S1 O4 122.14(9)
O3 S1 N2 100.26(10)
O4 S1 N2 108.46(9)
O3 S1 C17 109.26(10)
O4 S1 C17 106.18(10)
N2 S1 C17 110.22(9)
C10 N1 C6 123.52(17)
C10 N1 C5 118.02(18)
C6 N1 C5 118.26(17)
C9 N2 S1 115.26(15)
C9 N2 S2 116.56(15)
S1 N2 S2 125.33(10)
C4 N3 C5 118.9(2)
C18 C17 C22 120.2(2)
C18 C17 S1 120.68(17)
C22 C17 S1 118.90(17)
C8 C9 N2 122.62(18)
C8 C9 C10 124.14(19)
N2 C9 C10 113.24(18)
C9 C8 C7 121.6(2)
N3 C5 C1 124.8(2)
N3 C5 N1 115.12(18)
C1 C5 N1 120.0(2)
C6 C7 C8 116.0(2)
C11 C16 C15 128.3(2)
C11 C16 S2 113.38(18)
C15 C16 S2 118.23(17)
C14 C15 C16 117.8(2)
O5 C10 N1 123.02(18)
O5 C10 C9 126.16(18)
N1 C10 C9 110.81(18)
C17 C18 C19 118.7(2)
C1 C2 C3 121.3(2)
C7 C6 N1 123.9(2)
C17 C22 C21 120.2(2)
C5 C1 C2 115.1(2)
C4 C3 C2 118.3(2)
C20 C21 C22 120.5(2)
C20 C19 C18 121.6(2)
N3 C4 C3 121.5(2)
C12 C11 C16 112.9(2)
C14 C13 C12 127.0(2)
C11 C12 C13 119.4(2)
C21 C20 C19 118.9(2)
C15 C14 C13 114.5(3)

loop_
_geom_bond_atom_site_label_1
_geom_bond_atom_site_label_2
_geom_bond_distance
S2 O2 1.4177(16)
S2 O1 1.4725(17)
S2 C16 1.625(2)
S2 N2 1.799(2)
S1 O3 1.3627(15)
S1 O4 1.4937(17)
S1 N2 1.7167(19)
S1 C17 1.770(2)
O5 C10 1.255(2)
N1 C10 1.391(3)
N1 C6 1.402(3)
N1 C5 1.431(3)
N2 C9 1.420(3)
N3 C4 1.328(3)
N3 C5 1.338(3)
C17 C18 1.366(3)
C17 C22 1.377(3)
C9 C8 1.373(3)
C9 C10 1.434(3)
C8 C7 1.384(3)
C5 C1 1.347(3)
C7 C6 1.317(3)
C16 C11 1.401(3)
C16 C15 1.445(3)
C15 C14 1.290(3)
C18 C19 1.403(3)
C2 C1 1.379(3)
C2 C3 1.399(3)
C22 C21 1.398(3)
C3 C4 1.342(3)
C21 C20 1.361(3)
C19 C20 1.377(3)
C11 C12 1.284(3)
C13 C14 1.389(4)
C13 C12 1.450(4)
